data_4117077
loop_
_publ_author_name
'Richard R. Schrock'
'Scott W. Seidel'
'Nadia C. M\"osch-Zanetti'
'Keng-Yu Shih'
'Myra B. O'Donoghue'
'William M. Davis'
'William M. Reiff'

_publ_section_title
;
 Synthesis and Decomposition of Alkyl Complexes of Molybdenum(IV) That
 Contain a [(Me3SiNCH2CH2)3N]3- Ligand. Direct Detection of \a-Elimination
 Processes That Are More than Six Orders of Magnitude Faster than
 \b-Elimination Processes
;
_journal_name_full 'Journal of the American Chemical Society'
_journal_page_first 11876
_journal_page_last 11893
_journal_paper_doi 10.1021/ja970697x
_journal_volume 119
_journal_year 1997
_chemical_formula_sum 'C16 H39 F3 Mo N4 O3 S Si3'
_chemical_formula_weight 604.78
_chemical_name_systematic
; 
 ? 
;
_space_group_IT_number 33
_symmetry_cell_setting orthorhombic
_symmetry_space_group_name_Hall 'P 2c -2n'
_symmetry_space_group_name_H-M 'P n a 21'
_atom_sites_solution_hydrogens geom
_atom_sites_solution_primary direct
_atom_sites_solution_secondary difmap
_audit_creation_method SHELXL
_cell_angle_alpha 90.00
_cell_angle_beta 90.00
_cell_angle_gamma 90.00
_cell_formula_units_Z 4
_cell_length_a 20.951(4)
_cell_length_b 10.999(2)
_cell_length_c 12.050(2)
_cell_measurement_temperature 188(2)
_cell_volume 2776.8(9)
_computing_cell_refinement 'Siemens XSCANS'
_computing_data_collection 'Siemens XSCANS'
_computing_data_reduction 'Siemens SHELXTL'
_computing_molecular_graphics 'Siemens SHELXTL'
_computing_publication_material 'Siemens SHELXTL'
_computing_structure_refinement 'SHELXL-93 (Sheldrick, 1993)'
_computing_structure_solution 'SHELXS-86 (Sheldrick, 1990)'
_diffrn_ambient_temperature 188(2)
_diffrn_measurement_device 'Siemens P4'
_diffrn_measurement_method '\w scans'
_diffrn_radiation_monochromator graphite
_diffrn_radiation_source 'fine-focus sealed tube'
_diffrn_radiation_type MoK\a
_diffrn_radiation_wavelength 0.71073
_diffrn_reflns_av_R_equivalents 0.0866
_diffrn_reflns_av_sigmaI/netI 0.0633
_diffrn_reflns_limit_h_max 23
_diffrn_reflns_limit_h_min -13
_diffrn_reflns_limit_k_max 6
_diffrn_reflns_limit_k_min -12
_diffrn_reflns_limit_l_max 13
_diffrn_reflns_limit_l_min -13
_diffrn_reflns_number 7745
_diffrn_reflns_theta_max 19.99
_diffrn_reflns_theta_min 1.94
_exptl_absorpt_coefficient_mu 0.720
_exptl_absorpt_correction_type none
_exptl_crystal_density_diffrn 1.447
_exptl_crystal_F_000 1256
_exptl_crystal_size_max 0.32
_exptl_crystal_size_mid 0.29
_exptl_crystal_size_min 0.23
_refine_diff_density_max 0.458
_refine_diff_density_min -0.725
_refine_diff_density_rms 0.129
_refine_ls_abs_structure_details 'Flack H D (1983), Acta Cryst. A39, 876-881'
_refine_ls_abs_structure_Flack 0.61(10)
_refine_ls_extinction_coef 0.0034(5)
_refine_ls_extinction_expression Fc^*^=kFc[1+0.001xFc^2^\l^3^/sin(2\q)]^-1/4^
_refine_ls_extinction_method SHELXL
_refine_ls_goodness_of_fit_all 0.996
_refine_ls_goodness_of_fit_obs 1.016
_refine_ls_matrix_type full
_refine_ls_number_parameters 282
_refine_ls_number_reflns 2559
_refine_ls_number_restraints 1
_refine_ls_restrained_S_all 1.361
_refine_ls_restrained_S_obs 1.016
_refine_ls_R_factor_all 0.0644
_refine_ls_R_factor_obs 0.0486
_refine_ls_shift/esd_max -0.041
_refine_ls_shift/esd_mean 0.008
_refine_ls_structure_factor_coef Fsqd
_refine_ls_weighting_details 'w=1/[\s^2^(Fo^2^)+(0.0526P)^2^+12.7601P] where P=(Fo^2^+2Fc^2^)/3'
_refine_ls_weighting_scheme calc
_refine_ls_wR_factor_all 0.1542
_refine_ls_wR_factor_obs 0.1068
_reflns_number_observed 2268
_reflns_number_total 2595
_reflns_observed_criterion >2sigma(I)
_cod_data_source_file ja970697x_4.cif
_cod_data_source_block 95066
_cod_depositor_comments
;
The following automatic conversions were performed:

'_refine_ls_weighting_scheme' value 'calc
w=1/[\s^2^(Fo^2^)+(0.0526P)^2^+12.7601P] where P=(Fo^2^+2Fc^2^)/3'
was changed to 'calc'. New tag '_refine_ls_weighting_details' was
created. The value of the new tag was set to
'w=1/[\s^2^(Fo^2^)+(0.0526P)^2^+12.7601P] where P=(Fo^2^+2Fc^2^)/3'.

Automatic conversion script
Id: cif_fix_values 3143 2015-03-26 13:38:13Z robertas 
;
_cod_original_cell_volume 2776.7(10)
_cod_database_code 4117077

loop_
_symmetry_equiv_pos_as_xyz
'x, y, z'
'-x, -y, z+1/2'
'x+1/2, -y+1/2, z'
'-x+1/2, y+1/2, z+1/2'

loop_
_atom_site_aniso_label
_atom_site_aniso_U_11
_atom_site_aniso_U_22
_atom_site_aniso_U_33
_atom_site_aniso_U_23
_atom_site_aniso_U_13
_atom_site_aniso_U_12
Mo 0.0213(5) 0.0210(5) 0.0204(5) -0.0013(4) -0.0003(6) 0.0009(4)
S 0.047(2) 0.047(2) 0.031(2) -0.004(2) 0.002(2) 0.013(2)
Si1 0.038(2) 0.0251(15) 0.038(2) -0.008(2) -0.008(2) -0.0036(13)
Si2 0.032(2) 0.028(2) 0.034(2) 0.000(2) -0.003(2) 0.004(2)
Si3 0.026(2) 0.034(2) 0.037(2) -0.0030(15) 0.0052(14) 0.0016(14)
F1 0.149(8) 0.128(7) 0.031(6) 0.005(6) 0.012(6) 0.013(6)
F2 0.168(10) 0.080(6) 0.085(7) 0.042(6) 0.028(7) 0.039(7)
F3 0.088(7) 0.125(8) 0.085(7) 0.021(6) 0.035(6) -0.034(6)
O1 0.042(5) 0.033(5) 0.026(6) -0.006(4) 0.012(4) 0.002(4)
O2 0.061(6) 0.063(6) 0.047(6) -0.021(5) 0.000(5) 0.027(5)
O3 0.036(6) 0.076(7) 0.074(7) -0.026(5) -0.012(5) 0.004(5)
N1 0.020(5) 0.030(5) 0.031(6) -0.004(4) 0.006(4) -0.002(4)
N2 0.023(4) 0.024(4) 0.023(5) -0.002(6) -0.007(5) -0.002(4)
N3 0.028(5) 0.023(5) 0.027(7) 0.002(4) -0.002(4) -0.007(4)
N4 0.015(5) 0.040(6) 0.012(6) -0.004(5) -0.001(4) -0.001(5)
C1T 0.093(13) 0.068(12) 0.046(11) -0.003(9) 0.023(9) 0.022(11)
C1 0.040(7) 0.026(7) 0.033(8) 0.001(6) 0.007(7) -0.007(6)
C2 0.038(7) 0.031(7) 0.028(7) 0.002(6) 0.000(6) -0.006(6)
C3 0.028(7) 0.027(7) 0.049(9) 0.003(7) -0.015(6) -0.001(5)
C4 0.032(7) 0.033(7) 0.034(8) -0.017(6) -0.002(6) -0.003(6)
C5 0.022(7) 0.051(7) 0.033(8) 0.023(6) -0.003(6) 0.004(6)
C6 0.018(6) 0.057(8) 0.035(7) -0.005(7) 0.006(6) 0.007(6)
C11 0.065(9) 0.041(7) 0.047(9) -0.002(7) -0.002(7) 0.001(7)
C12 0.074(11) 0.059(9) 0.083(12) -0.017(10) -0.022(9) -0.004(8)
C13 0.067(9) 0.026(7) 0.070(10) 0.012(7) 0.003(8) -0.011(7)
C21 0.063(9) 0.041(8) 0.052(9) 0.001(7) -0.007(7) -0.001(7)
C22 0.028(7) 0.071(9) 0.040(8) 0.006(7) -0.003(6) 0.004(7)
C23 0.047(7) 0.048(7) 0.056(8) -0.001(9) -0.023(8) 0.018(6)
C31 0.028(7) 0.058(9) 0.077(10) -0.003(7) -0.002(7) -0.010(7)
C32 0.027(7) 0.054(8) 0.051(9) -0.001(7) 0.005(7) 0.006(6)
C33 0.045(8) 0.045(8) 0.051(9) 0.001(7) 0.013(7) -0.016(6)

loop_
_atom_site_label
_atom_site_type_symbol
_atom_site_fract_x
_atom_site_fract_y
_atom_site_fract_z
_atom_site_U_iso_or_equiv
_atom_site_thermal_displace_type
_atom_site_occupancy
_atom_site_calc_flag
_atom_site_refinement_flags
Mo Mo 0.15172(3) 0.25164(8) 0.63509(12) 0.0209(3) Uani 1 d .
S S 0.16058(15) 0.1605(3) 0.3521(3) 0.0418(9) Uani 1 d .
Si1 Si 0.09070(13) -0.0328(2) 0.6319(4) 0.0335(8) Uani 1 d .
Si2 Si 0.05421(15) 0.4726(3) 0.5398(3) 0.0315(9) Uani 1 d .
Si3 Si 0.30770(15) 0.2839(3) 0.5995(2) 0.0324(9) Uani 1 d .
F1 F 0.1742(5) 0.2463(9) 0.1521(9) 0.103(3) Uani 1 d .
F2 F 0.1427(5) 0.3775(8) 0.2689(9) 0.111(3) Uani 1 d .
F3 F 0.2399(5) 0.3191(8) 0.2708(8) 0.099(3) Uani 1 d .
O1 O 0.1670(4) 0.2217(7) 0.4594(7) 0.034(2) Uani 1 d .
O2 O 0.2090(4) 0.0739(8) 0.3298(7) 0.057(2) Uani 1 d .
O3 O 0.0970(4) 0.1281(8) 0.3247(8) 0.062(3) Uani 1 d .
N1 N 0.0931(4) 0.1189(8) 0.6774(7) 0.027(2) Uani 1 d .
N2 N 0.1144(3) 0.4163(6) 0.6245(9) 0.024(2) Uani 1 d .
N3 N 0.2427(4) 0.2377(7) 0.6780(7) 0.026(2) Uani 1 d .
N4 N 0.1427(4) 0.2912(10) 0.8109(7) 0.022(2) Uani 1 d .
C1T C 0.1810(10) 0.2837(14) 0.2555(13) 0.069(4) Uani 1 d .
C1 C 0.0561(5) 0.1521(9) 0.7764(9) 0.033(3) Uani 1 d .
H1A H 0.0316(5) 0.0812(9) 0.8036(9) 0.039 Uiso 1 calc R
H1B H 0.0258(5) 0.2184(9) 0.7587(9) 0.039 Uiso 1 calc R
C2 C 0.1030(5) 0.1935(10) 0.8635(10) 0.032(3) Uani 1 d .
H2B H 0.0802(5) 0.2257(10) 0.9291(10) 0.039 Uiso 1 calc R
H2C H 0.1304(5) 0.1249(10) 0.8874(10) 0.039 Uiso 1 calc R
C3 C 0.1293(5) 0.4875(10) 0.7257(10) 0.035(3) Uani 1 d .
H3B H 0.1051(5) 0.5649(10) 0.7256(10) 0.042 Uiso 1 calc R
H3C H 0.1755(5) 0.5067(10) 0.7283(10) 0.042 Uiso 1 calc R
C4 C 0.1107(5) 0.4118(9) 0.8245(9) 0.033(3) Uani 1 d .
H4A H 0.1250(5) 0.4513(9) 0.8940(9) 0.039 Uiso 1 calc R
H4B H 0.0638(5) 0.4016(9) 0.8275(9) 0.039 Uiso 1 calc R
C5 C 0.2488(5) 0.2104(10) 0.7983(9) 0.036(3) Uani 1 d .
H5A H 0.2357(5) 0.1254(10) 0.8127(9) 0.043 Uiso 1 calc R
H5B H 0.2938(5) 0.2198(10) 0.8216(9) 0.043 Uiso 1 calc R
C6 C 0.2083(5) 0.2937(11) 0.8622(10) 0.037(3) Uani 1 d .
H6A H 0.2260(5) 0.3771(11) 0.8596(10) 0.044 Uiso 1 calc R
H6B H 0.2061(5) 0.2674(11) 0.9407(10) 0.044 Uiso 1 calc R
C11 C 0.1653(6) -0.0751(10) 0.5642(11) 0.051(4) Uani 1 d .
H11A H 0.2010(6) -0.0615(10) 0.6153(11) 0.076 Uiso 1 calc R
H11B H 0.1712(6) -0.0255(10) 0.4975(11) 0.076 Uiso 1 calc R
H11C H 0.1638(6) -0.1612(10) 0.5435(11) 0.076 Uiso 1 calc R
C12 C 0.0208(7) -0.0554(12) 0.5411(13) 0.072(5) Uani 1 d .
H12A H -0.0180(7) -0.0317(12) 0.5808(13) 0.108 Uiso 1 calc R
H12B H 0.0180(7) -0.1412(12) 0.5198(13) 0.108 Uiso 1 calc R
H12C H 0.0254(7) -0.0052(12) 0.4743(13) 0.108 Uiso 1 calc R
C13 C 0.0815(6) -0.1336(10) 0.7558(12) 0.054(4) Uani 1 d .
H13A H 0.0417(6) -0.1134(10) 0.7945(12) 0.081 Uiso 1 calc R
H13B H 0.1177(6) -0.1215(10) 0.8061(12) 0.081 Uiso 1 calc R
H13C H 0.0802(6) -0.2187(10) 0.7318(12) 0.081 Uiso 1 calc R
C21 C 0.0872(6) 0.5913(11) 0.4489(11) 0.052(4) Uani 1 d .
H21A H 0.1064(6) 0.6555(11) 0.4943(11) 0.078 Uiso 1 calc R
H21B H 0.0529(6) 0.6259(11) 0.4035(11) 0.078 Uiso 1 calc R
H21C H 0.1198(6) 0.5558(11) 0.4005(11) 0.078 Uiso 1 calc R
C22 C 0.0174(6) 0.3492(12) 0.4603(10) 0.046(4) Uani 1 d .
H22A H 0.0498(6) 0.3102(12) 0.4136(10) 0.069 Uiso 1 calc R
H22B H -0.0166(6) 0.3823(12) 0.4132(10) 0.069 Uiso 1 calc R
H22C H -0.0007(6) 0.2891(12) 0.5114(10) 0.069 Uiso 1 calc R
C23 C -0.0095(5) 0.5421(9) 0.6250(13) 0.050(3) Uani 1 d .
H23A H 0.0084(5) 0.6088(9) 0.6691(13) 0.075 Uiso 1 calc R
H23B H -0.0276(5) 0.4806(9) 0.6747(13) 0.075 Uiso 1 calc R
H23C H -0.0431(5) 0.5738(9) 0.5763(13) 0.075 Uiso 1 calc R
C31 C 0.3777(6) 0.3178(12) 0.6907(11) 0.055(4) Uani 1 d .
H31A H 0.3665(6) 0.3832(12) 0.7425(11) 0.082 Uiso 1 calc R
H31B H 0.4139(6) 0.3434(12) 0.6449(11) 0.082 Uiso 1 calc R
H31C H 0.3893(6) 0.2447(12) 0.7326(11) 0.082 Uiso 1 calc R
C32 C 0.3318(5) 0.1599(11) 0.5042(10) 0.044(3) Uani 1 d .
H32A H 0.3426(5) 0.0872(11) 0.5475(10) 0.066 Uiso 1 calc R
H32B H 0.3691(5) 0.1856(11) 0.4612(10) 0.066 Uiso 1 calc R
H32C H 0.2965(5) 0.1412(11) 0.4537(10) 0.066 Uiso 1 calc R
C33 C 0.2867(6) 0.4257(10) 0.5232(10) 0.047(3) Uani 1 d .
H33A H 0.2744(6) 0.4889(10) 0.5764(10) 0.070 Uiso 1 calc R
H33B H 0.2509(6) 0.4095(10) 0.4730(10) 0.070 Uiso 1 calc R
H33C H 0.3236(6) 0.4533(10) 0.4802(10) 0.070 Uiso 1 calc R

loop_
_atom_type_symbol
_atom_type_description
_atom_type_scat_dispersion_real
_atom_type_scat_dispersion_imag
_atom_type_scat_source
C C 0.0033 0.0016 'International Tables Vol C Tables 4.2.6.8 and 6.1.1.4'
H H 0.0000 0.0000 'International Tables Vol C Tables 4.2.6.8 and 6.1.1.4'
N N 0.0061 0.0033 'International Tables Vol C Tables 4.2.6.8 and 6.1.1.4'
O O 0.0106 0.0060 'International Tables Vol C Tables 4.2.6.8 and 6.1.1.4'
F F 0.0171 0.0103 'International Tables Vol C Tables 4.2.6.8 and 6.1.1.4'
Si Si 0.0817 0.0704 'International Tables Vol C Tables 4.2.6.8 and 6.1.1.4'
S S 0.1246 0.1234 'International Tables Vol C Tables 4.2.6.8 and 6.1.1.4'
Mo Mo -1.6832 0.6857 'International Tables Vol C Tables 4.2.6.8 and 6.1.1.4'

loop_
_geom_angle_atom_site_label_1
_geom_angle_atom_site_label_2
_geom_angle_atom_site_label_3
_geom_angle
N3 Mo N2 117.9(3)
N3 Mo N1 118.3(3)
N2 Mo N1 116.6(3)
N3 Mo O1 95.8(3)
N2 Mo O1 97.7(4)
N1 Mo O1 103.4(3)
N3 Mo N4 81.1(3)
N2 Mo N4 81.1(4)
N1 Mo N4 80.9(4)
O1 Mo N4 175.6(3)
O2 S O3 117.3(5)
O2 S O1 114.2(5)
O3 S O1 114.1(5)
O2 S C1T 102.1(7)
O3 S C1T 104.9(8)
O1 S C1T 101.5(6)
N1 Si1 C11 111.0(5)
N1 Si1 C12 109.6(5)
C11 Si1 C12 112.3(7)
N1 Si1 C13 108.5(5)
C11 Si1 C13 107.1(6)
C12 Si1 C13 108.2(6)
N2 Si2 C22 110.4(5)
N2 Si2 C23 110.2(5)
C22 Si2 C23 107.0(6)
N2 Si2 C21 109.3(5)
C22 Si2 C21 111.8(6)
C23 Si2 C21 107.9(6)
N3 Si3 C32 109.7(5)
N3 Si3 C33 109.2(5)
C32 Si3 C33 112.0(5)
N3 Si3 C31 110.7(5)
C32 Si3 C31 107.3(6)
C33 Si3 C31 108.0(6)
S O1 Mo 156.9(5)
C1 N1 Si1 118.3(7)
C1 N1 Mo 110.7(6)
Si1 N1 Mo 129.8(5)
C3 N2 Si2 116.6(6)
C3 N2 Mo 110.3(7)
Si2 N2 Mo 130.7(5)
C5 N3 Si3 121.6(7)
C5 N3 Mo 110.7(6)
Si3 N3 Mo 126.2(5)
C2 N4 C4 110.0(8)
C2 N4 C6 110.2(9)
C4 N4 C6 110.3(9)
C2 N4 Mo 108.5(7)
C4 N4 Mo 108.9(7)
C6 N4 Mo 108.9(6)
F2 C1T F1 107.1(15)
F2 C1T F3 108.9(14)
F1 C1T F3 109.2(13)
F2 C1T S 111.0(11)
F1 C1T S 110.1(12)
F3 C1T S 110.5(12)
N1 C1 C2 107.2(8)
N4 C2 C1 106.4(9)
N2 C3 C4 107.7(8)
N4 C4 C3 106.8(9)
C6 C5 N3 109.6(9)
C5 C6 N4 107.5(10)

loop_
_geom_bond_atom_site_label_1
_geom_bond_atom_site_label_2
_geom_bond_distance
Mo N3 1.980(8)
Mo N2 1.977(7)
Mo N1 1.974(8)
Mo O1 2.166(8)
Mo N4 2.171(9)
S O2 1.417(8)
S O3 1.417(8)
S O1 1.465(9)
S C1T 1.84(2)
Si1 N1 1.757(9)
Si1 C11 1.824(13)
Si1 C12 1.845(13)
Si1 C13 1.869(13)
Si2 N2 1.736(9)
Si2 C22 1.832(12)
Si2 C23 1.849(13)
Si2 C21 1.839(12)
Si3 N3 1.735(9)
Si3 C32 1.853(12)
Si3 C33 1.864(12)
Si3 C31 1.870(12)
F1 C1T 1.32(2)
F2 C1T 1.32(2)
F3 C1T 1.31(2)
N1 C1 1.469(13)
N2 C3 1.483(15)
N3 C5 1.486(13)
N4 C2 1.499(14)
N4 C4 1.495(14)
N4 C6 1.508(13)
C1 C2 1.507(14)
C3 C4 1.50(2)
C5 C6 1.47(2)
